data_7251902
loop_
_publ_author_name
'Mondal, Dipayan'
'Mishra, Ashutosh Kumar'

_publ_section_title
;
 Diverting metal coordination site in flavin--copper complexes for
 distinct nanoparticle synthesis
;
_journal_issue 20
_journal_name_full CrystEngComm
_journal_page_first 3225
_journal_page_last 3231
_journal_paper_doi 10.1039/D6CE00155F
_journal_volume 28
_journal_year 2026
_chemical_formula_moiety 'C34 H40 Cu N8 O12'
_chemical_formula_sum 'C34 H40 Cu N8 O12'
_chemical_formula_weight 816.28
_space_group_crystal_system triclinic
_space_group_IT_number 2
_space_group_name_Hall '-P 1'
_space_group_name_H-M_alt 'P -1'
_atom_sites_solution_hydrogens mixed
_audit_creation_date 2026-01-17
_audit_creation_method
;
Olex2 1.5
(compiled 2025.07.13 svn.rb7424aed for OlexSys, GUI svn.r7314)
;
_audit_update_record
;
2026-02-05 deposited with the CCDC.	2026-04-17 downloaded from the CCDC.
;
_cell_angle_alpha 101.688(7)
_cell_angle_beta 101.380(7)
_cell_angle_gamma 92.361(8)
_cell_formula_units_Z 1
_cell_length_a 8.423(2)
_cell_length_b 9.815(2)
_cell_length_c 11.557(2)
_cell_measurement_reflns_used 1570
_cell_measurement_temperature 298
_cell_measurement_theta_max 24.44
_cell_measurement_theta_min 2.48
_cell_volume 913.9(3)
_computing_molecular_graphics 'Olex2 1.5 (Dolomanov et al., 2009)'
_computing_publication_material 'Olex2 1.5 (Dolomanov et al., 2009)'
_computing_structure_refinement 'SHELXL 2019/3 (Sheldrick, 2015)'
_computing_structure_solution 'ShelXT (Sheldrick, 2015)'
_diffrn_ambient_temperature 298.00
_diffrn_measured_fraction_theta_full 0.972
_diffrn_measured_fraction_theta_max 0.946
_diffrn_measurement_device_type Bruker
_diffrn_radiation_type MoK\a
_diffrn_radiation_wavelength 0.71073
_diffrn_reflns_av_R_equivalents 0.1090
_diffrn_reflns_av_unetI/netI 0.1361
_diffrn_reflns_Laue_measured_fraction_full 0.972
_diffrn_reflns_Laue_measured_fraction_max 0.946
_diffrn_reflns_limit_h_max 9
_diffrn_reflns_limit_h_min -10
_diffrn_reflns_limit_k_max 12
_diffrn_reflns_limit_k_min -12
_diffrn_reflns_limit_l_max 14
_diffrn_reflns_limit_l_min -14
_diffrn_reflns_number 9825
_diffrn_reflns_point_group_measured_fraction_full 0.972
_diffrn_reflns_point_group_measured_fraction_max 0.946
_diffrn_reflns_theta_full 25.242
_diffrn_reflns_theta_max 27.134
_diffrn_reflns_theta_min 2.126
_exptl_absorpt_coefficient_mu 0.672
_exptl_absorpt_correction_T_max 0.7455
_exptl_absorpt_correction_T_min 0.5945
_exptl_absorpt_correction_type multi-scan
_exptl_crystal_colour 'metallic yellowish yellow'
_exptl_crystal_colour_lustre metallic
_exptl_crystal_colour_modifier yellowish
_exptl_crystal_colour_primary yellow
_exptl_crystal_density_diffrn 1.483
_exptl_crystal_description needle
_exptl_crystal_F_000 425
_exptl_crystal_size_max 0.09
_exptl_crystal_size_mid 0.06
_exptl_crystal_size_min 0.05
_refine_diff_density_max 0.458
_refine_diff_density_min -0.426
_refine_diff_density_rms 0.072
_refine_ls_extinction_method none
_refine_ls_goodness_of_fit_ref 1.069
_refine_ls_hydrogen_treatment mixed
_refine_ls_matrix_type full
_refine_ls_number_parameters 258
_refine_ls_number_reflns 3839
_refine_ls_number_restraints 0
_refine_ls_restrained_S_all 1.069
_refine_ls_R_factor_all 0.1374
_refine_ls_R_factor_gt 0.0607
_refine_ls_shift/su_max 0.000
_refine_ls_shift/su_mean 0.000
_refine_ls_structure_factor_coef Fsqd
_refine_ls_weighting_details 'w=1/[\s^2^(Fo^2^)+(0.0574P)^2^+0.0547P] where P=(Fo^2^+2Fc^2^)/3'
_refine_ls_weighting_scheme calc
_refine_ls_wR_factor_gt 0.1268
_refine_ls_wR_factor_ref 0.1496
_reflns_Friedel_coverage 0.000
_reflns_number_gt 2200
_reflns_number_total 3839
_reflns_threshold_expression 'I > 2\s(I)'
_cod_data_source_file d6ce00155f2.cif
_cod_data_source_block C7FlcCu
_cod_depositor_comments 'Adding full bibliography for 7251902--7251903.cif.'
_cod_original_cell_volume 914.0(3)
_cod_database_code 7251902
_shelx_shelxl_version_number 2019/3
_shelx_space_group_comment
;
The symmetry employed for this shelxl refinement is uniquely defined
by the following loop, which should always be used as a source of
symmetry information in preference to the above space-group names.
They are only intended as comments.
;
_shelx_estimated_absorpt_t_max 0.967
_shelx_estimated_absorpt_t_min 0.942
_olex2_refinement_description
;
1.a Secondary CH2 refined with riding coordinates:
 C00L(H00A,H00B), C00O(H00I,H00K)
1.b Aromatic/amide H refined with riding coordinates:
 C00F(H00F), C00G(H00G), C00J(H00J)
1.c Idealised Me refined as rotating group:
 C00N(H00C,H00E,H00H), C00Q(H00L,H00M,H00N), C00R(H00O,H00P,H00Q), C1(H1A,H1B,
 H1C)
;
_olex2_submission_special_instructions 'No special instructions were received'

loop_
_space_group_symop_operation_xyz
'x, y, z'
'-x, -y, -z'

loop_
_atom_site_label
_atom_site_type_symbol
_atom_site_fract_x
_atom_site_fract_y
_atom_site_fract_z
_atom_site_U_iso_or_equiv
_atom_site_adp_type
_atom_site_occupancy
_atom_site_site_symmetry_order
_atom_site_calc_flag
_atom_site_refinement_flags_posn
_atom_site_refinement_flags_adp
_atom_site_refinement_flags_occupancy
_atom_site_disorder_assembly
_atom_site_disorder_group
Cu01 Cu 0.000000 0.000000 0.000000 0.0402(3) Uani 1 2 d S . P . .
O002 O 0.1602(3) 0.1534(3) 0.0878(2) 0.0438(7) Uani 1 1 d . . . . .
O003 O 0.2051(4) 0.2604(3) -0.0565(2) 0.0591(9) Uani 1 1 d . . . . .
N004 N 0.7200(4) 0.6189(3) 0.3857(2) 0.0321(7) Uani 1 1 d . . . . .
O005 O 0.7510(4) 0.3113(3) 0.6571(2) 0.0576(9) Uani 1 1 d . . . . .
N006 N 0.9153(4) 0.6613(3) 0.5611(3) 0.0397(8) Uani 1 1 d . . . . .
O007 O 1.1120(4) 0.6890(3) 0.7304(2) 0.0568(8) Uani 1 1 d . . . . .
N008 N 0.9253(4) 0.5065(3) 0.6992(3) 0.0415(9) Uani 1 1 d . . . . .
N009 N 0.6096(4) 0.3708(3) 0.4387(3) 0.0345(8) Uani 1 1 d . . . . .
C00A C 0.5971(5) 0.5318(3) 0.3039(3) 0.0314(9) Uani 1 1 d . . . . .
C00B C 0.7273(5) 0.4526(4) 0.5112(3) 0.0318(9) Uani 1 1 d . . . . .
C00C C 0.5447(5) 0.4074(4) 0.3326(3) 0.0317(9) Uani 1 1 d . . . . .
O00D O -0.0207(5) 0.0662(4) -0.1503(3) 0.0952(17) Uani 1 1 d . . . . .
C00E C 0.7938(5) 0.5811(4) 0.4896(3) 0.0323(9) Uani 1 1 d . . . . .
C00F C 0.5243(5) 0.5633(4) 0.1938(3) 0.0381(10) Uani 1 1 d . . . . .
H00F H 0.555358 0.646543 0.174564 0.046 Uiso 1 1 calc R U . . .
C00G C 0.4220(5) 0.3162(4) 0.2499(3) 0.0352(9) Uani 1 1 d . . . . .
H00G H 0.386405 0.234475 0.269432 0.042 Uiso 1 1 calc R U . . .
C00H C 0.3541(5) 0.3455(4) 0.1411(3) 0.0315(9) Uani 1 1 d . . . . .
C00I C 0.7989(5) 0.4145(4) 0.6279(3) 0.0410(10) Uani 1 1 d . . . . .
C00J C 0.4063(5) 0.4700(4) 0.1141(3) 0.0374(10) Uani 1 1 d . . . . .
H00J H 0.360133 0.490513 0.040244 0.045 Uiso 1 1 calc R U . . .
C00K C 0.2283(5) 0.2456(4) 0.0487(3) 0.0376(10) Uani 1 1 d . . . . .
C00L C 0.7678(5) 0.7580(4) 0.3664(3) 0.0404(11) Uani 1 1 d . . . . .
H00A H 0.763723 0.751882 0.281049 0.049 Uiso 1 1 calc R U . . .
H00B H 0.878805 0.787078 0.409570 0.049 Uiso 1 1 calc R U . . .
C00M C 0.9888(5) 0.6235(4) 0.6647(4) 0.0433(10) Uani 1 1 d . . . . .
C00N C 0.9992(6) 0.4798(5) 0.8178(3) 0.0564(12) Uani 1 1 d . . . . .
H00C H 0.944535 0.397608 0.829861 0.085 Uiso 1 1 calc R U . . .
H00E H 0.989291 0.558200 0.880087 0.085 Uiso 1 1 calc R U . . .
H00H H 1.112045 0.466018 0.821110 0.085 Uiso 1 1 calc R U . . .
C00O C 0.6583(6) 0.8653(4) 0.4092(4) 0.0557(13) Uani 1 1 d . . . . .
H00I H 0.666565 0.874801 0.495437 0.067 Uiso 1 1 calc R U . . .
H00K H 0.546668 0.833996 0.369056 0.067 Uiso 1 1 calc R U . . .
C00Q C -0.1072(7) 0.0196(5) -0.2653(4) 0.0704(16) Uani 1 1 d . . . . .
H00L H -0.059728 -0.059567 -0.304256 0.106 Uiso 1 1 calc R U . . .
H00M H -0.105600 0.092620 -0.309245 0.106 Uiso 1 1 calc R U . . .
H00N H -0.217502 -0.007168 -0.263500 0.106 Uiso 1 1 calc R U . . .
C00R C 0.7019(8) 1.0061(5) 0.3839(5) 0.094(2) Uani 1 1 d . . . . .
H00O H 0.691231 0.997605 0.298419 0.141 Uiso 1 1 calc R U . . .
H00P H 0.811918 1.037992 0.424343 0.141 Uiso 1 1 calc R U . . .
H00Q H 0.629990 1.072068 0.412842 0.141 Uiso 1 1 calc R U . . .
O1 O 0.2122(6) -0.1289(5) -0.0548(4) 0.142(2) Uani 1 1 d . . . . .
H00D H 0.036(6) 0.134(5) -0.137(4) 0.064(15) Uiso 1 1 d . . . . .
C1 C 0.3434(10) -0.1563(8) 0.0092(7) 0.147(3) Uani 1 1 d . . . . .
H1A H 0.433793 -0.132187 -0.024092 0.220 Uiso 1 1 calc R U . . .
H1B H 0.338502 -0.254202 0.009294 0.220 Uiso 1 1 calc R U . . .
H1C H 0.356650 -0.103349 0.090456 0.220 Uiso 1 1 calc R U . . .

loop_
_atom_site_aniso_label
_atom_site_aniso_U_11
_atom_site_aniso_U_22
_atom_site_aniso_U_33
_atom_site_aniso_U_23
_atom_site_aniso_U_13
_atom_site_aniso_U_12
Cu01 0.0455(5) 0.0393(4) 0.0299(4) 0.0095(3) -0.0046(3) -0.0139(3)
O002 0.0491(19) 0.0431(16) 0.0329(14) 0.0089(11) -0.0024(13) -0.0184(14)
O003 0.073(2) 0.0598(19) 0.0357(16) 0.0190(13) -0.0117(15) -0.0294(17)
N004 0.033(2) 0.0261(16) 0.0339(17) 0.0038(12) 0.0026(14) -0.0034(14)
O005 0.066(2) 0.0586(19) 0.0481(18) 0.0271(14) -0.0027(16) -0.0053(17)
N006 0.042(2) 0.0391(19) 0.0319(18) 0.0023(14) -0.0005(15) -0.0041(16)
O007 0.045(2) 0.068(2) 0.0444(18) 0.0004(14) -0.0073(14) -0.0085(17)
N008 0.040(2) 0.053(2) 0.0283(18) 0.0053(14) 0.0019(15) 0.0096(18)
N009 0.037(2) 0.0328(17) 0.0330(17) 0.0096(13) 0.0037(15) 0.0051(15)
C00A 0.038(2) 0.027(2) 0.0279(19) 0.0025(14) 0.0078(17) -0.0017(18)
C00B 0.035(2) 0.031(2) 0.0290(19) 0.0061(15) 0.0059(17) 0.0045(18)
C00C 0.033(2) 0.029(2) 0.0317(19) 0.0049(15) 0.0062(17) 0.0017(18)
O00D 0.128(4) 0.096(3) 0.040(2) 0.0288(17) -0.0294(19) -0.080(3)
C00E 0.034(2) 0.031(2) 0.030(2) 0.0015(15) 0.0072(17) 0.0018(18)
C00F 0.040(3) 0.034(2) 0.039(2) 0.0098(16) 0.0039(18) -0.0069(19)
C00G 0.041(3) 0.030(2) 0.034(2) 0.0075(15) 0.0063(18) -0.0023(19)
C00H 0.028(2) 0.032(2) 0.033(2) 0.0061(15) 0.0038(16) -0.0006(17)
C00I 0.036(3) 0.049(3) 0.036(2) 0.0097(18) 0.0020(19) 0.009(2)
C00J 0.045(3) 0.036(2) 0.028(2) 0.0082(15) 0.0019(18) -0.002(2)
C00K 0.040(3) 0.033(2) 0.039(2) 0.0099(16) 0.0044(19) -0.001(2)
C00L 0.048(3) 0.032(2) 0.038(2) 0.0083(16) 0.0027(19) -0.010(2)
C00M 0.041(3) 0.044(2) 0.039(2) -0.0050(18) 0.006(2) 0.004(2)
C00N 0.053(3) 0.073(3) 0.038(2) 0.012(2) -0.006(2) 0.016(3)
C00O 0.076(4) 0.035(2) 0.055(3) 0.0055(19) 0.016(3) 0.002(2)
C00Q 0.095(4) 0.062(3) 0.044(3) 0.016(2) -0.008(3) -0.021(3)
C00R 0.134(6) 0.043(3) 0.111(5) 0.021(3) 0.038(4) 0.016(3)
O1 0.089(4) 0.156(4) 0.120(4) -0.070(3) -0.032(3) 0.061(3)
C1 0.106(7) 0.187(8) 0.114(7) -0.032(6) -0.004(5) 0.073(6)

loop_
_atom_type_symbol
_atom_type_description
_atom_type_scat_dispersion_real
_atom_type_scat_dispersion_imag
_atom_type_scat_source
C C 0.0033 0.0016 'International Tables Vol C Tables 4.2.6.8 and 6.1.1.4'
H H 0.0000 0.0000 'International Tables Vol C Tables 4.2.6.8 and 6.1.1.4'
Cu Cu 0.3201 1.2651 'International Tables Vol C Tables 4.2.6.8 and 6.1.1.4'
N N 0.0061 0.0033 'International Tables Vol C Tables 4.2.6.8 and 6.1.1.4'
O O 0.0106 0.0060 'International Tables Vol C Tables 4.2.6.8 and 6.1.1.4'

loop_
_geom_angle_atom_site_label_1
_geom_angle_atom_site_label_2
_geom_angle_atom_site_label_3
_geom_angle
_geom_angle_site_symmetry_1
_geom_angle_site_symmetry_3
_geom_angle_publ_flag
O002 Cu01 O002 180.0 2 . ?
O002 Cu01 O00D 87.72(12) 2 . ?
O002 Cu01 O00D 92.28(12) 2 2 ?
O002 Cu01 O00D 92.28(12) . . ?
O002 Cu01 O00D 87.72(12) . 2 ?
O002 Cu01 O1 91.10(15) 2 . ?
O002 Cu01 O1 88.90(15) 2 2 ?
O002 Cu01 O1 88.90(15) . . ?
O002 Cu01 O1 91.10(15) . 2 ?
O00D Cu01 O00D 180.0 2 . ?
O00D Cu01 O1 91.7(2) . 2 ?
O00D Cu01 O1 88.3(2) . . ?
O00D Cu01 O1 91.7(2) 2 . ?
O00D Cu01 O1 88.3(2) 2 2 ?
O1 Cu01 O1 180.0 . 2 ?
C00K O002 Cu01 129.3(2) . . ?
C00A N004 C00L 120.8(3) . . ?
C00E N004 C00A 120.4(3) . . ?
C00E N004 C00L 118.6(3) . . ?
C00E N006 C00M 118.9(3) . . ?
C00I N008 C00M 124.0(3) . . ?
C00I N008 C00N 117.9(3) . . ?
C00M N008 C00N 118.1(3) . . ?
C00B N009 C00C 117.4(3) . . ?
N004 C00A C00C 118.6(3) . . ?
N004 C00A C00F 122.2(3) . . ?
C00F C00A C00C 119.2(3) . . ?
N009 C00B C00E 125.1(3) . . ?
N009 C00B C00I 118.0(3) . . ?
C00E C00B C00I 116.9(3) . . ?
N009 C00C C00A 122.3(3) . . ?
N009 C00C C00G 118.2(3) . . ?
C00G C00C C00A 119.5(3) . . ?
Cu01 O00D H00D 108(3) . . ?
C00Q O00D Cu01 134.8(3) . . ?
C00Q O00D H00D 117(3) . . ?
N004 C00E C00B 116.1(3) . . ?
N006 C00E N004 118.9(3) . . ?
N006 C00E C00B 124.9(3) . . ?
C00A C00F H00F 120.2 . . ?
C00J C00F C00A 119.5(3) . . ?
C00J C00F H00F 120.2 . . ?
C00C C00G H00G 119.5 . . ?
C00H C00G C00C 121.1(3) . . ?
C00H C00G H00G 119.5 . . ?
C00G C00H C00J 118.8(3) . . ?
C00G C00H C00K 121.9(3) . . ?
C00J C00H C00K 119.3(3) . . ?
O005 C00I N008 122.9(4) . . ?
O005 C00I C00B 122.9(4) . . ?
N008 C00I C00B 114.2(3) . . ?
C00F C00J C00H 121.8(3) . . ?
C00F C00J H00J 119.1 . . ?
C00H C00J H00J 119.1 . . ?
O002 C00K C00H 115.5(3) . . ?
O003 C00K O002 126.9(3) . . ?
O003 C00K C00H 117.5(3) . . ?
N004 C00L H00A 109.3 . . ?
N004 C00L H00B 109.3 . . ?
N004 C00L C00O 111.7(3) . . ?
H00A C00L H00B 107.9 . . ?
C00O C00L H00A 109.3 . . ?
C00O C00L H00B 109.3 . . ?
N006 C00M N008 120.6(3) . . ?
O007 C00M N006 121.6(4) . . ?
O007 C00M N008 117.8(4) . . ?
N008 C00N H00C 109.5 . . ?
N008 C00N H00E 109.5 . . ?
N008 C00N H00H 109.5 . . ?
H00C C00N H00E 109.5 . . ?
H00C C00N H00H 109.5 . . ?
H00E C00N H00H 109.5 . . ?
C00L C00O H00I 109.3 . . ?
C00L C00O H00K 109.3 . . ?
C00L C00O C00R 111.8(4) . . ?
H00I C00O H00K 107.9 . . ?
C00R C00O H00I 109.3 . . ?
C00R C00O H00K 109.3 . . ?
O00D C00Q H00L 109.5 . . ?
O00D C00Q H00M 109.5 . . ?
O00D C00Q H00N 109.5 . . ?
H00L C00Q H00M 109.5 . . ?
H00L C00Q H00N 109.5 . . ?
H00M C00Q H00N 109.5 . . ?
C00O C00R H00O 109.5 . . ?
C00O C00R H00P 109.5 . . ?
C00O C00R H00Q 109.5 . . ?
H00O C00R H00P 109.5 . . ?
H00O C00R H00Q 109.5 . . ?
H00P C00R H00Q 109.5 . . ?
C1 O1 Cu01 130.9(5) . . ?
O1 C1 H1A 109.5 . . ?
O1 C1 H1B 109.5 . . ?
O1 C1 H1C 109.5 . . ?
H1A C1 H1B 109.5 . . ?
H1A C1 H1C 109.5 . . ?
H1B C1 H1C 109.5 . . ?

loop_
_geom_bond_atom_site_label_1
_geom_bond_atom_site_label_2
_geom_bond_distance
_geom_bond_site_symmetry_2
_geom_bond_publ_flag
Cu01 O002 1.947(2) 2 ?
Cu01 O002 1.947(2) . ?
Cu01 O00D 1.954(3) . ?
Cu01 O00D 1.954(3) 2 ?
Cu01 O1 2.346(5) . ?
Cu01 O1 2.346(5) 2 ?
O002 C00K 1.256(4) . ?
O003 C00K 1.231(4) . ?
N004 C00A 1.382(4) . ?
N004 C00E 1.368(4) . ?
N004 C00L 1.480(4) . ?
O005 C00I 1.209(4) . ?
N006 C00E 1.299(4) . ?
N006 C00M 1.364(5) . ?
O007 C00M 1.226(5) . ?
N008 C00I 1.378(5) . ?
N008 C00M 1.408(5) . ?
N008 C00N 1.470(5) . ?
N009 C00B 1.289(4) . ?
N009 C00C 1.365(4) . ?
C00A C00C 1.404(5) . ?
C00A C00F 1.399(5) . ?
C00B C00E 1.446(5) . ?
C00B C00I 1.492(5) . ?
C00C C00G 1.404(5) . ?
O00D C00Q 1.360(5) . ?
O00D H00D 0.78(5) . ?
C00F H00F 0.9300 . ?
C00F C00J 1.377(5) . ?
C00G H00G 0.9300 . ?
C00G C00H 1.366(5) . ?
C00H C00J 1.396(5) . ?
C00H C00K 1.506(5) . ?
C00J H00J 0.9300 . ?
C00L H00A 0.9700 . ?
C00L H00B 0.9700 . ?
C00L C00O 1.501(6) . ?
C00N H00C 0.9600 . ?
C00N H00E 0.9600 . ?
C00N H00H 0.9600 . ?
C00O H00I 0.9700 . ?
C00O H00K 0.9700 . ?
C00O C00R 1.515(6) . ?
C00Q H00L 0.9600 . ?
C00Q H00M 0.9600 . ?
C00Q H00N 0.9600 . ?
C00R H00O 0.9600 . ?
C00R H00P 0.9600 . ?
C00R H00Q 0.9600 . ?
O1 C1 1.274(7) . ?
C1 H1A 0.9600 . ?
C1 H1B 0.9600 . ?
C1 H1C 0.9600 . ?

loop_
_geom_torsion_atom_site_label_1
_geom_torsion_atom_site_label_2
_geom_torsion_atom_site_label_3
_geom_torsion_atom_site_label_4
_geom_torsion
_geom_torsion_site_symmetry_1
_geom_torsion_site_symmetry_2
_geom_torsion_site_symmetry_3
_geom_torsion_site_symmetry_4
_geom_torsion_publ_flag
Cu01 O002 C00K O003 1.5(7) . . . . ?
Cu01 O002 C00K C00H -176.9(3) . . . . ?
N004 C00A C00C N009 0.8(5) . . . . ?
N004 C00A C00C C00G -178.9(3) . . . . ?
N004 C00A C00F C00J 177.7(3) . . . . ?
N004 C00L C00O C00R -177.2(4) . . . . ?
N009 C00B C00E N004 2.4(5) . . . . ?
N009 C00B C00E N006 -178.0(4) . . . . ?
N009 C00B C00I O005 -0.3(6) . . . . ?
N009 C00B C00I N008 179.2(3) . . . . ?
N009 C00C C00G C00H -178.8(4) . . . . ?
C00A N004 C00E N006 175.9(3) . . . . ?
C00A N004 C00E C00B -4.5(5) . . . . ?
C00A N004 C00L C00O 82.7(4) . . . . ?
C00A C00C C00G C00H 0.9(6) . . . . ?
C00A C00F C00J C00H 1.5(6) . . . . ?
C00B N009 C00C C00A -2.8(5) . . . . ?
C00B N009 C00C C00G 176.8(3) . . . . ?
C00C N009 C00B C00E 1.1(6) . . . . ?
C00C N009 C00B C00I 179.6(3) . . . . ?
C00C C00A C00F C00J -2.0(6) . . . . ?
C00C C00G C00H C00J -1.4(6) . . . . ?
C00C C00G C00H C00K 177.0(3) . . . . ?
C00E N004 C00A C00C 3.0(5) . . . . ?
C00E N004 C00A C00F -176.7(4) . . . . ?
C00E N004 C00L C00O -93.7(4) . . . . ?
C00E N006 C00M O007 174.0(4) . . . . ?
C00E N006 C00M N008 -5.7(6) . . . . ?
C00E C00B C00I O005 178.3(4) . . . . ?
C00E C00B C00I N008 -2.2(5) . . . . ?
C00F C00A C00C N009 -179.5(4) . . . . ?
C00F C00A C00C C00G 0.8(5) . . . . ?
C00G C00H C00J C00F 0.2(6) . . . . ?
C00G C00H C00K O002 17.4(6) . . . . ?
C00G C00H C00K O003 -161.1(4) . . . . ?
C00I N008 C00M N006 7.2(6) . . . . ?
C00I N008 C00M O007 -172.5(4) . . . . ?
C00I C00B C00E N004 -176.0(3) . . . . ?
C00I C00B C00E N006 3.5(6) . . . . ?
C00J C00H C00K O002 -164.2(3) . . . . ?
C00J C00H C00K O003 17.2(6) . . . . ?
C00K C00H C00J C00F -178.2(4) . . . . ?
C00L N004 C00A C00C -173.3(3) . . . . ?
C00L N004 C00A C00F 7.0(5) . . . . ?
C00L N004 C00E N006 -7.6(5) . . . . ?
C00L N004 C00E C00B 172.0(3) . . . . ?
C00M N006 C00E N004 -180.0(3) . . . . ?
C00M N006 C00E C00B 0.5(6) . . . . ?
C00M N008 C00I O005 176.7(4) . . . . ?
C00M N008 C00I C00B -2.9(5) . . . . ?
C00N N008 C00I O005 -2.6(6) . . . . ?
C00N N008 C00I C00B 177.9(3) . . . . ?
C00N N008 C00M N006 -173.5(4) . . . . ?
C00N N008 C00M O007 6.8(6) . . . . ?
